data_4079994
loop_
_publ_author_name
'Berenguer, Jes\'us R.'
'Fern\'andez, Julio'
'Lalinde, Elena'
'S\'anchez, Sergio'

_publ_section_title
;
 New Trans-Configured Acetylide--Cyanide Platinum(II) Anions:
 Spectroscopic and Optical Studies
;
_journal_issue 3
_journal_name_full Organometallics
_journal_page_first 835
_journal_paper_doi 10.1021/om301134k
_journal_volume 32
_journal_year 2013
_chemical_formula_sum 'C48.25 H63.5 N3 O0.75 Pt'
_chemical_formula_weight 892.61
_chemical_name_common jfc164
_chemical_name_systematic
;
 ?
;
_space_group_IT_number 15
_symmetry_cell_setting monoclinic
_symmetry_space_group_name_Hall '-C 2yc'
_symmetry_space_group_name_H-M 'C 1 2/c 1'
_atom_sites_solution_hydrogens geom
_atom_sites_solution_primary direct
_atom_sites_solution_secondary difmap
_audit_conform_dict_location ftp://ftp.iucr.org/pub/cif_core.dic
_audit_conform_dict_name cif_core.dic
_audit_conform_dict_version 2.4
_audit_creation_date 2012-11-16T09:31:43-00:00
_audit_creation_method 'WinGX routine CIF_UPDATE'
_cell_angle_alpha 90
_cell_angle_beta 130.3820(10)
_cell_angle_gamma 90
_cell_formula_units_Z 8
_cell_length_a 30.6088(12)
_cell_length_b 17.2715(4)
_cell_length_c 22.9158(9)
_cell_measurement_reflns_used 14287
_cell_measurement_temperature 120.0(10)
_cell_volume 9228.2(6)
_computing_cell_refinement 'HKL Scalepack (Otwinowski & Minor 1997)'
_computing_data_collection 'Collect (Bruker AXS BV, 1997-2004)'
_computing_data_reduction 'HKL Denzo and Scalepack (Otwinowski & Minor 1997)'
_computing_structure_refinement 'SHELXL-97 (Sheldrick, 2008)'
_diffrn_ambient_temperature 120.0(10)
_diffrn_detector_area_resol_mean 9
_diffrn_measured_fraction_theta_full 0.983
_diffrn_measured_fraction_theta_max 0.983
_diffrn_measurement_device '95mm CCD camera on \k-goniostat'
_diffrn_measurement_device_type KappaCCD
_diffrn_measurement_method CCD
_diffrn_orient_matrix_type 'by Bruker AXS Collect from scalepack cell'
_diffrn_orient_matrix_UB_11 0.0319082
_diffrn_orient_matrix_UB_12 0.0216587
_diffrn_orient_matrix_UB_13 0.0034508
_diffrn_orient_matrix_UB_21 -0.0286506
_diffrn_orient_matrix_UB_22 0.0229531
_diffrn_orient_matrix_UB_23 -0.0522749
_diffrn_orient_matrix_UB_31 -0.0006896
_diffrn_orient_matrix_UB_32 0.0485421
_diffrn_orient_matrix_UB_33 0.0231784
_diffrn_radiation_monochromator graphite
_diffrn_radiation_type MoK\a
_diffrn_radiation_wavelength 0.71073
_diffrn_reflns_av_unetI/netI 0.0573
_diffrn_reflns_limit_h_max 29
_diffrn_reflns_limit_h_min -38
_diffrn_reflns_limit_k_max 20
_diffrn_reflns_limit_k_min 0
_diffrn_reflns_limit_l_max 28
_diffrn_reflns_limit_l_min 0
_diffrn_reflns_number 9282
_diffrn_reflns_theta_full 26.37
_diffrn_reflns_theta_max 26.37
_diffrn_reflns_theta_min 2.94
_exptl_absorpt_coefficient_mu 3.071
_exptl_absorpt_correction_T_max 0.8702
_exptl_absorpt_correction_T_min 0.5397
_exptl_absorpt_correction_type refdelf
_exptl_absorpt_process_details
;
        Parkin S,Moezzi B & Hope H, (1995) J. Appl. Cryst. 28, 53-56
        Linear fit to sin(theta)/lambda - 12 parameters
;
_exptl_crystal_colour pink
_exptl_crystal_density_diffrn 1.285
_exptl_crystal_density_method 'not measured'
_exptl_crystal_description block
_exptl_crystal_F_000 3664
_exptl_crystal_size_max 0.6
_exptl_crystal_size_mid 0.15
_exptl_crystal_size_min 0.15
_refine_diff_density_max 2
_refine_diff_density_min -1.425
_refine_diff_density_rms 0.127
_refine_ls_extinction_method none
_refine_ls_goodness_of_fit_ref 1.007
_refine_ls_hydrogen_treatment constr
_refine_ls_matrix_type full
_refine_ls_number_parameters 460
_refine_ls_number_reflns 9282
_refine_ls_number_restraints 4
_refine_ls_restrained_S_all 1.01
_refine_ls_R_factor_all 0.0712
_refine_ls_R_factor_gt 0.0486
_refine_ls_shift/su_max 0.001
_refine_ls_shift/su_mean 0
_refine_ls_structure_factor_coef Fsqd
_refine_ls_weighting_details 'calc w=1/[\s^2^(Fo^2^)+(0.0934P)^2^+17.1151P] where P=(Fo^2^+2Fc^2^)/3'
_refine_ls_weighting_scheme calc
_refine_ls_wR_factor_gt 0.1336
_refine_ls_wR_factor_ref 0.1503
_reflns_number_gt 6998
_reflns_number_total 9282
_reflns_threshold_expression >2\s(I)
_cod_data_source_file om301134k_si_003.cif
_cod_data_source_block complex6.0.75(CH3)2CO
_cod_depositor_comments
;
The following automatic conversions were performed:

'_symmetry_cell_setting' value 'Monoclinic' changed to 'monoclinic'
according to /home/saulius/struct/CIF-dictionaries/cif_core.dic
dictionary named 'cif_core.dic' version 2.4.2 from 2011-04-26.

Automatic conversion script
Id: cif_fix_values 1891 2012-01-12 08:04:46Z andrius 
;
_cod_original_sg_symbol_H-M 'C 2/c'
_cod_original_formula_sum 'C48.25 H63.50 N3 O0.75 Pt'
_cod_database_code 4079994

loop_
_symmetry_equiv_pos_as_xyz
'x, y, z'
'-x, y, -z+1/2'
'x+1/2, y+1/2, z'
'-x+1/2, y+1/2, -z+1/2'
'-x, -y, -z'
'x, -y, z-1/2'
'-x+1/2, -y+1/2, -z'
'x+1/2, -y+1/2, z-1/2'

loop_
_atom_site_label
_atom_site_type_symbol
_atom_site_fract_x
_atom_site_fract_y
_atom_site_fract_z
_atom_site_U_iso_or_equiv
_atom_site_adp_type
_atom_site_occupancy
_atom_site_symmetry_multiplicity
_atom_site_calc_flag
_atom_site_refinement_flags
_atom_site_disorder_assembly
_atom_site_disorder_group
Pt1 Pt 0.225531(9) 0.093967(13) 0.641008(13) 0.03457(10) Uani 1 1 d . . .
N1 N 0.3299(3) 0.1625(3) 0.8014(3) 0.0479(14) Uani 1 1 d . . .
N2 N 0.1220(2) 0.0396(3) 0.4766(3) 0.0461(13) Uani 1 1 d . . .
N3 N 0.2306(2) 0.3686(3) 0.7385(3) 0.0426(12) Uani 1 1 d . . .
C1 C 0.1727(3) 0.1283(4) 0.6590(4) 0.0441(15) Uani 1 1 d . . .
C2 C 0.1411(3) 0.1489(4) 0.6710(4) 0.0452(16) Uani 1 1 d . . .
C3 C 0.0996(3) 0.1791(4) 0.6761(4) 0.0445(15) Uani 1 1 d . . .
C4 C 0.1118(3) 0.1842(5) 0.7444(4) 0.0557(19) Uani 1 1 d . . .
H4 H 0.1468 0.1655 0.7879 0.067 Uiso 1 1 calc R . .
C5 C 0.0726(4) 0.2174(5) 0.7522(5) 0.063(2) Uani 1 1 d . . .
H5 H 0.0823 0.2201 0.7999 0.076 Uiso 1 1 calc R . .
C6 C 0.0209(3) 0.2449(5) 0.6880(5) 0.065(2) Uani 1 1 d . . .
H6 H -0.0049 0.2666 0.6919 0.079 Uiso 1 1 calc R . .
C7 C 0.0067(3) 0.2405(4) 0.6160(4) 0.0500(17) Uani 1 1 d . . .
C8 C -0.0466(3) 0.2681(4) 0.5485(5) 0.061(2) Uani 1 1 d . . .
H8 H -0.0733 0.2879 0.5516 0.074 Uiso 1 1 calc R . .
C9 C -0.0597(3) 0.2663(5) 0.4794(5) 0.067(2) Uani 1 1 d . . .
H9 H -0.0945 0.2861 0.4363 0.081 Uiso 1 1 calc R . .
C10 C -0.0209(4) 0.2346(5) 0.4733(5) 0.069(2) Uani 1 1 d . . .
H10 H -0.0298 0.2338 0.4261 0.083 Uiso 1 1 calc R . .
C11 C 0.0301(3) 0.2046(4) 0.5365(4) 0.0505(17) Uani 1 1 d . . .
H11 H 0.055 0.1822 0.5313 0.061 Uiso 1 1 calc R . .
C12 C 0.0454(3) 0.2071(4) 0.6088(4) 0.0416(15) Uani 1 1 d . . .
C13 C 0.2787(3) 0.0567(4) 0.6245(3) 0.0408(15) Uani 1 1 d . . .
C14 C 0.3111(3) 0.0331(4) 0.6153(4) 0.0426(15) Uani 1 1 d . . .
C15 C 0.3461(3) 0.0057(4) 0.5980(4) 0.0481(16) Uani 1 1 d . . .
C16 C 0.4051(3) 0.0047(6) 0.6520(5) 0.074(3) Uani 1 1 d . . .
H16 H 0.4229 0.0212 0.7015 0.089 Uiso 1 1 calc R . .
C17 C 0.4389(3) -0.0206(6) 0.6345(5) 0.081(3) Uani 1 1 d . . .
H17 H 0.4787 -0.0206 0.6722 0.097 Uiso 1 1 calc R . .
C18 C 0.4138(3) -0.0451(5) 0.5625(5) 0.063(2) Uani 1 1 d . . .
H18 H 0.4366 -0.061 0.5511 0.075 Uiso 1 1 calc R . .
C19 C 0.3547(3) -0.0465(4) 0.5061(4) 0.0467(16) Uani 1 1 d . . .
C20 C 0.3270(3) -0.0749(4) 0.4310(4) 0.0482(17) Uani 1 1 d . . .
H20 H 0.3493 -0.0928 0.4194 0.058 Uiso 1 1 calc R . .
C21 C 0.2690(4) -0.0764(4) 0.3760(4) 0.0529(19) Uani 1 1 d . . .
H21 H 0.2519 -0.096 0.3276 0.063 Uiso 1 1 calc R . .
C22 C 0.2349(3) -0.0482(4) 0.3922(4) 0.0510(17) Uani 1 1 d . . .
H22 H 0.1952 -0.0475 0.3538 0.061 Uiso 1 1 calc R . .
C23 C 0.2594(3) -0.0217(4) 0.4645(4) 0.0420(15) Uani 1 1 d . . .
H23 H 0.2363 -0.0039 0.4749 0.05 Uiso 1 1 calc R . .
C24 C 0.3194(3) -0.0218(3) 0.5224(4) 0.0392(14) Uani 1 1 d . . .
C26 C 0.2922(3) 0.1350(4) 0.7431(4) 0.0412(15) Uani 1 1 d . . .
C27 C 0.1604(3) 0.0587(4) 0.5386(4) 0.0441(16) Uani 1 1 d . . .
C28 C 0.0707(3) 0.0209(4) 0.3989(4) 0.0498(17) Uani 1 1 d . . .
C29 C 0.0399(4) -0.0448(5) 0.4050(5) 0.075(3) Uani 1 1 d . . .
H29A H 0.0656 -0.0877 0.4321 0.112 Uiso 1 1 calc R . .
H29B H 0.007 -0.0611 0.3545 0.112 Uiso 1 1 calc R . .
H29C H 0.0278 -0.0266 0.4321 0.112 Uiso 1 1 calc R . .
C30 C 0.0349(4) 0.0924(4) 0.3643(5) 0.064(2) Uani 1 1 d . . .
H30A H 0.0304 0.1141 0.3986 0.095 Uiso 1 1 calc R . .
H30B H -0.002 0.0796 0.3166 0.095 Uiso 1 1 calc R . .
H30C H 0.0534 0.1295 0.3554 0.095 Uiso 1 1 calc R . .
C31 C 0.0907(3) -0.0061(5) 0.3560(4) 0.064(2) Uani 1 1 d . . .
H31A H 0.1143 0.0331 0.3591 0.096 Uiso 1 1 calc R . .
H31B H 0.0579 -0.0153 0.3032 0.096 Uiso 1 1 calc R . .
H31C H 0.1123 -0.0531 0.3786 0.096 Uiso 1 1 calc R . .
C32 C 0.1842(3) 0.4250(4) 0.7201(4) 0.0483(17) Uani 1 1 d . . .
H32A H 0.2006 0.4565 0.7652 0.058 Uiso 1 1 calc R . .
H32B H 0.1742 0.4594 0.6796 0.058 Uiso 1 1 calc R . .
C33 C 0.1297(4) 0.3888(5) 0.6959(6) 0.074(3) Uani 1 1 d . . .
H33A H 0.1134 0.3556 0.652 0.088 Uiso 1 1 calc R . .
H33B H 0.1387 0.3569 0.7372 0.088 Uiso 1 1 calc R . .
C34 C 0.0861(4) 0.4492(5) 0.6754(6) 0.073(3) Uani 1 1 d . . .
H34A H 0.056 0.4246 0.672 0.088 Uiso 1 1 calc R . .
H34B H 0.1045 0.4873 0.7161 0.088 Uiso 1 1 calc R . .
C35 C 0.0604(4) 0.4885(8) 0.6037(8) 0.125(5) Uani 1 1 d . . .
H35A H 0.0895 0.5157 0.6076 0.187 Uiso 1 1 calc R . .
H35B H 0.0322 0.5248 0.5929 0.187 Uiso 1 1 calc R . .
H35C H 0.0424 0.4512 0.563 0.187 Uiso 1 1 calc R . .
C36 C 0.2468(3) 0.3107(4) 0.7998(4) 0.0455(16) Uani 1 1 d . . .
H36A H 0.2127 0.2824 0.7814 0.055 Uiso 1 1 calc R . .
H36B H 0.2736 0.2738 0.8065 0.055 Uiso 1 1 calc R . .
C37 C 0.2734(3) 0.3450(4) 0.8771(4) 0.0534(18) Uani 1 1 d . . .
H37A H 0.2481 0.3841 0.8714 0.064 Uiso 1 1 calc R . .
H37B H 0.3096 0.3694 0.8988 0.064 Uiso 1 1 calc R . .
C38 C 0.2831(4) 0.2809(5) 0.9301(4) 0.062(2) Uani 1 1 d . . .
H38A H 0.2465 0.257 0.9074 0.074 Uiso 1 1 calc R . .
H38B H 0.3073 0.2416 0.9337 0.074 Uiso 1 1 calc R . .
C39 C 0.3102(4) 0.3073(5) 1.0097(5) 0.072(2) Uani 1 1 d . . .
H39A H 0.3479 0.3271 1.0345 0.107 Uiso 1 1 calc R . .
H39B H 0.3128 0.2644 1.0384 0.107 Uiso 1 1 calc R . .
H39C H 0.2871 0.3474 1.0068 0.107 Uiso 1 1 calc R . .
C40 C 0.2816(3) 0.4169(4) 0.7655(4) 0.0457(16) Uani 1 1 d . . .
H40A H 0.295 0.4443 0.8114 0.055 Uiso 1 1 calc R . .
H40B H 0.2688 0.4556 0.7266 0.055 Uiso 1 1 calc R . .
C41 C 0.3321(3) 0.3742(5) 0.7829(5) 0.065(2) Uani 1 1 d . . .
H41A H 0.3207 0.3507 0.7363 0.078 Uiso 1 1 calc R . .
H41B H 0.3442 0.3332 0.8195 0.078 Uiso 1 1 calc R . .
C42 C 0.3818(4) 0.4297(6) 0.8155(6) 0.077(3) Uani 1 1 d . . .
H42A H 0.4093 0.4052 0.8134 0.092 Uiso 1 1 calc R . .
H42B H 0.3674 0.4757 0.7836 0.092 Uiso 1 1 calc R . .
C43 C 0.4113(4) 0.4530(5) 0.8954(6) 0.079(3) Uani 1 1 d . . .
H43A H 0.3846 0.4788 0.8976 0.119 Uiso 1 1 calc R . .
H43B H 0.4423 0.4876 0.9129 0.119 Uiso 1 1 calc R . .
H43C H 0.4262 0.4079 0.9275 0.119 Uiso 1 1 calc R . .
C44 C 0.2096(6) 0.3189(6) 0.6696(6) 0.106(2) Uani 1 1 d . B .
H44A H 0.1785 0.2864 0.6562 0.127 Uiso 1 1 calc R . .
H44B H 0.2406 0.2852 0.6841 0.127 Uiso 1 1 calc R . .
C45 C 0.1887(6) 0.3657(6) 0.5982(6) 0.106(2) Uani 1 1 d D . .
H45A H 0.1549 0.3942 0.5813 0.127 Uiso 1 1 calc R A 1
H45B H 0.2181 0.4037 0.6149 0.127 Uiso 1 1 calc R A 1
C46A C 0.1738(9) 0.3259(12) 0.5289(11) 0.106(2) Uani 0.5 1 d PD B 1
H46A H 0.1725 0.3627 0.4958 0.127 Uiso 0.5 1 calc PR B 1
H46B H 0.2015 0.2858 0.5437 0.127 Uiso 0.5 1 calc PR B 1
C47A C 0.1186(6) 0.2937(6) 0.4919(7) 0.106(2) Uani 0.5 1 d PD B 1
H47A H 0.1063 0.2652 0.4475 0.158 Uiso 0.5 1 calc PR B 1
H47B H 0.0918 0.3345 0.4767 0.158 Uiso 0.5 1 calc PR B 1
H47C H 0.1206 0.2595 0.5266 0.158 Uiso 0.5 1 calc PR B 1
C46B C 0.1776(8) 0.3009(11) 0.5453(11) 0.106(2) Uani 0.5 1 d PD B 2
H46C H 0.1929 0.3141 0.5205 0.127 Uiso 0.5 1 calc PR B 2
H46D H 0.1951 0.253 0.5735 0.127 Uiso 0.5 1 calc PR B 2
C47B C 0.1186(6) 0.2937(6) 0.4919(7) 0.106(2) Uani 0.5 1 d PD B 2
H47D H 0.1085 0.2573 0.4532 0.158 Uiso 0.5 1 calc PR B 2
H47E H 0.1018 0.3431 0.4687 0.158 Uiso 0.5 1 calc PR B 2
H47F H 0.1046 0.2756 0.5168 0.158 Uiso 0.5 1 calc PR B 2
O1 O 0.0939(6) 0.1871(8) 0.2937(8) 0.134(3) Uani 0.75 1 d P . .
C49 C 0.1179(13) 0.2377(14) 0.3127(16) 0.134(3) Uani 0.75 1 d P . .
C48 C 0.0742(8) 0.2995(11) 0.2433(11) 0.134(3) Uani 0.75 1 d P . .
H48A H 0.0364 0.2775 0.2086 0.201 Uiso 0.75 1 calc PR . .
H48B H 0.0877 0.3105 0.2162 0.201 Uiso 0.75 1 calc PR . .
H48C H 0.073 0.3465 0.2646 0.201 Uiso 0.75 1 calc PR . .
C50 C 0.1738(9) 0.2407(12) 0.3741(12) 0.134(3) Uani 0.75 1 d P . .
H50A H 0.1852 0.193 0.4021 0.201 Uiso 0.75 1 calc PR . .
H50B H 0.1807 0.2829 0.4064 0.201 Uiso 0.75 1 calc PR . .
H50C H 0.1956 0.2483 0.3579 0.201 Uiso 0.75 1 calc PR . .

loop_
_atom_site_aniso_label
_atom_site_aniso_U_11
_atom_site_aniso_U_22
_atom_site_aniso_U_33
_atom_site_aniso_U_23
_atom_site_aniso_U_13
_atom_site_aniso_U_12
Pt1 0.03452(15) 0.03457(16) 0.03485(15) 0.00013(10) 0.02257(12) 0.00052(10)
N1 0.054(3) 0.045(3) 0.040(3) -0.007(3) 0.028(3) -0.002(3)
N2 0.039(3) 0.050(3) 0.039(3) -0.002(3) 0.020(3) -0.001(2)
N3 0.048(3) 0.037(3) 0.045(3) -0.003(2) 0.031(3) -0.002(2)
C1 0.039(3) 0.045(4) 0.048(4) -0.008(3) 0.028(3) -0.006(3)
C2 0.044(4) 0.048(4) 0.042(4) -0.002(3) 0.027(3) 0.000(3)
C3 0.042(4) 0.047(4) 0.047(4) -0.006(3) 0.031(3) -0.006(3)
C4 0.041(4) 0.079(5) 0.049(4) 0.010(4) 0.030(4) 0.011(4)
C5 0.071(5) 0.079(6) 0.046(4) 0.005(4) 0.041(4) 0.013(4)
C6 0.057(5) 0.078(5) 0.079(6) 0.021(5) 0.052(5) 0.024(4)
C7 0.049(4) 0.046(4) 0.059(5) 0.012(3) 0.037(4) 0.002(3)
C8 0.046(4) 0.059(5) 0.072(6) 0.014(4) 0.035(4) 0.008(4)
C9 0.053(5) 0.057(5) 0.055(5) 0.009(4) 0.018(4) 0.008(4)
C10 0.076(6) 0.064(5) 0.043(4) -0.004(4) 0.028(4) -0.010(4)
C11 0.049(4) 0.049(4) 0.042(4) -0.003(3) 0.025(3) -0.004(3)
C12 0.038(3) 0.036(3) 0.042(4) -0.002(3) 0.022(3) -0.003(3)
C13 0.043(4) 0.046(4) 0.031(3) 0.000(3) 0.023(3) -0.002(3)
C14 0.037(3) 0.052(4) 0.033(3) -0.005(3) 0.021(3) 0.001(3)
C15 0.050(4) 0.057(4) 0.040(4) -0.007(3) 0.031(3) 0.006(3)
C16 0.046(4) 0.116(7) 0.046(4) -0.026(5) 0.023(4) 0.009(4)
C17 0.037(4) 0.129(8) 0.057(5) -0.030(5) 0.022(4) 0.012(5)
C18 0.047(4) 0.078(6) 0.070(5) -0.025(4) 0.041(4) -0.002(4)
C19 0.055(4) 0.047(4) 0.044(4) -0.002(3) 0.035(4) 0.006(3)
C20 0.062(5) 0.041(4) 0.057(5) -0.004(3) 0.045(4) 0.000(3)
C21 0.075(5) 0.047(4) 0.040(4) -0.005(3) 0.039(4) 0.005(4)
C22 0.052(4) 0.055(4) 0.038(4) -0.002(3) 0.026(3) -0.005(3)
C23 0.049(4) 0.039(4) 0.043(4) -0.001(3) 0.032(3) 0.001(3)
C24 0.039(3) 0.036(3) 0.043(4) -0.003(3) 0.026(3) -0.003(3)
C26 0.047(4) 0.042(4) 0.049(4) 0.006(3) 0.038(3) 0.006(3)
C27 0.043(4) 0.044(4) 0.052(4) 0.010(3) 0.034(4) 0.004(3)
C28 0.039(4) 0.060(4) 0.037(4) -0.006(3) 0.018(3) -0.002(3)
C29 0.059(5) 0.082(6) 0.062(5) -0.012(5) 0.030(4) -0.020(4)
C30 0.051(4) 0.078(6) 0.040(4) -0.007(4) 0.020(4) 0.011(4)
C31 0.057(5) 0.070(5) 0.049(4) -0.001(4) 0.027(4) 0.015(4)
C32 0.047(4) 0.040(4) 0.052(4) -0.002(3) 0.029(4) 0.003(3)
C33 0.059(5) 0.050(5) 0.108(8) 0.000(5) 0.052(6) 0.005(4)
C34 0.049(4) 0.077(6) 0.079(6) -0.016(5) 0.034(5) -0.003(4)
C35 0.055(6) 0.152(12) 0.136(11) 0.038(9) 0.048(7) 0.019(7)
C36 0.049(4) 0.043(4) 0.047(4) -0.001(3) 0.032(3) -0.001(3)
C37 0.071(5) 0.043(4) 0.063(5) 0.001(3) 0.051(4) 0.008(3)
C38 0.079(5) 0.054(5) 0.055(5) -0.007(4) 0.044(4) -0.010(4)
C39 0.076(6) 0.081(6) 0.053(5) 0.002(4) 0.039(5) 0.002(5)
C40 0.047(4) 0.042(4) 0.052(4) -0.001(3) 0.034(4) 0.001(3)
C41 0.065(5) 0.061(5) 0.085(6) 0.004(4) 0.055(5) 0.008(4)
C42 0.063(6) 0.091(6) 0.079(7) -0.005(5) 0.047(5) 0.002(5)
C43 0.053(5) 0.073(6) 0.102(8) 0.016(5) 0.046(5) 0.010(4)
C44 0.165(6) 0.066(4) 0.086(4) -0.014(3) 0.081(5) -0.001(4)
C45 0.165(6) 0.066(4) 0.086(4) -0.014(3) 0.081(5) -0.001(4)
C46A 0.165(6) 0.066(4) 0.086(4) -0.014(3) 0.081(5) -0.001(4)
C47A 0.165(6) 0.066(4) 0.086(4) -0.014(3) 0.081(5) -0.001(4)
C46B 0.165(6) 0.066(4) 0.086(4) -0.014(3) 0.081(5) -0.001(4)
C47B 0.165(6) 0.066(4) 0.086(4) -0.014(3) 0.081(5) -0.001(4)
O1 0.168(9) 0.142(8) 0.161(9) -0.021(7) 0.137(8) -0.008(7)
C49 0.168(9) 0.142(8) 0.161(9) -0.021(7) 0.137(8) -0.008(7)
C48 0.168(9) 0.142(8) 0.161(9) -0.021(7) 0.137(8) -0.008(7)
C50 0.168(9) 0.142(8) 0.161(9) -0.021(7) 0.137(8) -0.008(7)

loop_
_atom_type_symbol
_atom_type_description
_atom_type_scat_dispersion_real
_atom_type_scat_dispersion_imag
_atom_type_scat_source
C C 0.0033 0.0016 'International Tables Vol C Tables 4.2.6.8 and 6.1.1.4'
H H 0 0 'International Tables Vol C Tables 4.2.6.8 and 6.1.1.4'
N N 0.0061 0.0033 'International Tables Vol C Tables 4.2.6.8 and 6.1.1.4'
Pt Pt -1.7033 8.3905 'International Tables Vol C Tables 4.2.6.8 and 6.1.1.4'
O O 0.0106 0.006 'International Tables Vol C Tables 4.2.6.8 and 6.1.1.4'

loop_
_geom_angle_atom_site_label_1
_geom_angle_atom_site_label_2
_geom_angle_atom_site_label_3
_geom_angle
C27 Pt1 C26 177.0(3)
C27 Pt1 C1 90.4(3)
C26 Pt1 C1 90.1(3)
C27 Pt1 C13 89.7(3)
C26 Pt1 C13 89.8(3)
C1 Pt1 C13 178.3(3)
C27 N2 C28 174.6(7)
C40 N3 C44 111.4(7)
C40 N3 C36 110.7(5)
C44 N3 C36 104.7(6)
C40 N3 C32 106.8(5)
C44 N3 C32 112.2(7)
C36 N3 C32 111.1(5)
C2 C1 Pt1 179.1(7)
C1 C2 C3 172.5(8)
C4 C3 C12 118.7(6)
C4 C3 C2 121.2(6)
C12 C3 C2 120.1(6)
C3 C4 C5 122.8(7)
C3 C4 H4 118.6
C5 C4 H4 118.6
C6 C5 C4 118.6(7)
C6 C5 H5 120.7
C4 C5 H5 120.7
C5 C6 C7 120.3(7)
C5 C6 H6 119.9
C7 C6 H6 119.9
C6 C7 C8 121.5(7)
C6 C7 C12 120.6(7)
C8 C7 C12 117.9(7)
C9 C8 C7 121.7(8)
C9 C8 H8 119.2
C7 C8 H8 119.2
C8 C9 C10 119.9(8)
C8 C9 H9 120
C10 C9 H9 120
C11 C10 C9 120.2(8)
C11 C10 H10 119.9
C9 C10 H10 119.9
C10 C11 C12 121.2(7)
C10 C11 H11 119.4
C12 C11 H11 119.4
C11 C12 C7 119.0(6)
C11 C12 C3 121.9(6)
C7 C12 C3 119.1(6)
C14 C13 Pt1 179.0(6)
C13 C14 C15 175.6(7)
C16 C15 C24 118.1(6)
C16 C15 C14 122.2(6)
C24 C15 C14 119.8(6)
C15 C16 C17 121.9(7)
C15 C16 H16 119
C17 C16 H16 119
C18 C17 C16 120.2(7)
C18 C17 H17 119.9
C16 C17 H17 119.9
C17 C18 C19 120.5(7)
C17 C18 H18 119.8
C19 C18 H18 119.8
C18 C19 C24 120.5(6)
C18 C19 C20 121.8(7)
C24 C19 C20 117.6(6)
C21 C20 C19 121.6(7)
C21 C20 H20 119.2
C19 C20 H20 119.2
C20 C21 C22 119.9(7)
C20 C21 H21 120.1
C22 C21 H21 120.1
C23 C22 C21 120.9(7)
C23 C22 H22 119.6
C21 C22 H22 119.6
C22 C23 C24 119.6(6)
C22 C23 H23 120.2
C24 C23 H23 120.2
C23 C24 C19 120.3(6)
C23 C24 C15 120.8(6)
C19 C24 C15 118.8(6)
N1 C26 Pt1 176.6(6)
N2 C27 Pt1 177.7(6)
N2 C28 C30 107.8(6)
N2 C28 C31 106.9(6)
C30 C28 C31 111.9(7)
N2 C28 C29 107.0(6)
C30 C28 C29 112.1(7)
C31 C28 C29 110.9(7)
C28 C29 H29A 109.5
C28 C29 H29B 109.5
H29A C29 H29B 109.5
C28 C29 H29C 109.5
H29A C29 H29C 109.5
H29B C29 H29C 109.5
C28 C30 H30A 109.5
C28 C30 H30B 109.5
H30A C30 H30B 109.5
C28 C30 H30C 109.5
H30A C30 H30C 109.5
H30B C30 H30C 109.5
C28 C31 H31A 109.5
C28 C31 H31B 109.5
H31A C31 H31B 109.5
C28 C31 H31C 109.5
H31A C31 H31C 109.5
H31B C31 H31C 109.5
C33 C32 N3 116.3(6)
C33 C32 H32A 108.2
N3 C32 H32A 108.2
C33 C32 H32B 108.2
N3 C32 H32B 108.2
H32A C32 H32B 107.4
C34 C33 C32 111.8(7)
C34 C33 H33A 109.3
C32 C33 H33A 109.3
C34 C33 H33B 109.3
C32 C33 H33B 109.3
H33A C33 H33B 107.9
C35 C34 C33 113.4(9)
C35 C34 H34A 108.9
C33 C34 H34A 108.9
C35 C34 H34B 108.9
C33 C34 H34B 108.9
H34A C34 H34B 107.7
C34 C35 H35A 109.5
C34 C35 H35B 109.5
H35A C35 H35B 109.5
C34 C35 H35C 109.5
H35A C35 H35C 109.5
H35B C35 H35C 109.5
C37 C36 N3 115.5(6)
C37 C36 H36A 108.4
N3 C36 H36A 108.4
C37 C36 H36B 108.4
N3 C36 H36B 108.4
H36A C36 H36B 107.5
C36 C37 C38 109.2(6)
C36 C37 H37A 109.8
C38 C37 H37A 109.8
C36 C37 H37B 109.8
C38 C37 H37B 109.8
H37A C37 H37B 108.3
C39 C38 C37 114.5(7)
C39 C38 H38A 108.6
C37 C38 H38A 108.6
C39 C38 H38B 108.6
C37 C38 H38B 108.6
H38A C38 H38B 107.6
C38 C39 H39A 109.5
C38 C39 H39B 109.5
H39A C39 H39B 109.5
C38 C39 H39C 109.5
H39A C39 H39C 109.5
H39B C39 H39C 109.5
N3 C40 C41 116.6(6)
N3 C40 H40A 108.1
C41 C40 H40A 108.1
N3 C40 H40B 108.1
C41 C40 H40B 108.1
H40A C40 H40B 107.3
C40 C41 C42 110.3(7)
C40 C41 H41A 109.6
C42 C41 H41A 109.6
C40 C41 H41B 109.6
C42 C41 H41B 109.6
H41A C41 H41B 108.1
C43 C42 C41 113.2(8)
C43 C42 H42A 108.9
C41 C42 H42A 108.9
C43 C42 H42B 108.9
C41 C42 H42B 108.9
H42A C42 H42B 107.8
C42 C43 H43A 109.5
C42 C43 H43B 109.5
H43A C43 H43B 109.5
C42 C43 H43C 109.5
H43A C43 H43C 109.5
H43B C43 H43C 109.5
N3 C44 C45 114.3(8)
N3 C44 H44A 108.7
C45 C44 H44A 108.7
N3 C44 H44B 108.7
C45 C44 H44B 108.7
H44A C44 H44B 107.6
C46A C45 C46B 20.3(13)
C46A C45 C44 120.9(12)
C46B C45 C44 100.7(11)
C46A C45 H45A 107.1
C46B C45 H45A 115.2
C44 C45 H45A 107.1
C46A C45 H45B 107.1
C46B C45 H45B 118.9
C44 C45 H45B 107.1
H45A C45 H45B 106.8
C47A C46A C45 103.8(14)
C47A C46A H46A 111
C45 C46A H46A 111
C47A C46A H46B 111
C45 C46A H46B 111
H46A C46A H46B 109
C46A C47A H47A 109.5
C46A C47A H47B 109.5
H47A C47A H47B 109.5
C46A C47A H47C 109.5
H47A C47A H47C 109.5
H47B C47A H47C 109.5
C45 C46B H46C 110.7
C45 C46B H46D 110.7
H46C C46B H46D 108.8
O1 C49 C50 123(3)
O1 C49 C48 103(3)
C50 C49 C48 133(2)
C49 C48 H48A 109.5
C49 C48 H48B 109.5
H48A C48 H48B 109.5
C49 C48 H48C 109.5
H48A C48 H48C 109.5
H48B C48 H48C 109.5
C49 C50 H50A 109.5
C49 C50 H50B 109.5
H50A C50 H50B 109.5
C49 C50 H50C 109.5
H50A C50 H50C 109.5
H50B C50 H50C 109.5

loop_
_geom_bond_atom_site_label_1
_geom_bond_atom_site_label_2
_geom_bond_distance
Pt1 C27 1.946(7)
Pt1 C26 1.989(7)
Pt1 C1 1.999(7)
Pt1 C13 2.001(7)
N1 C26 1.159(8)
N2 C27 1.161(8)
N2 C28 1.454(8)
N3 C40 1.505(8)
N3 C44 1.526(11)
N3 C36 1.521(8)
N3 C32 1.539(9)
C1 C2 1.219(9)
C2 C3 1.446(9)
C3 C4 1.356(10)
C3 C12 1.432(9)
C4 C5 1.440(10)
C4 H4 0.93
C5 C6 1.371(11)
C5 H5 0.93
C6 C7 1.409(11)
C6 H6 0.93
C7 C8 1.418(10)
C7 C12 1.418(10)
C8 C9 1.359(12)
C8 H8 0.93
C9 C10 1.394(12)
C9 H9 0.93
C10 C11 1.368(10)
C10 H10 0.93
C11 C12 1.402(9)
C11 H11 0.93
C13 C14 1.210(9)
C14 C15 1.441(9)
C15 C16 1.376(10)
C15 C24 1.436(9)
C16 C17 1.402(11)
C16 H16 0.93
C17 C18 1.359(11)
C17 H17 0.93
C18 C19 1.385(10)
C18 H18 0.93
C19 C24 1.418(9)
C19 C20 1.426(10)
C20 C21 1.357(10)
C20 H20 0.93
C21 C22 1.405(11)
C21 H21 0.93
C22 C23 1.381(9)
C22 H22 0.93
C23 C24 1.405(8)
C23 H23 0.93
C28 C30 1.493(10)
C28 C31 1.528(10)
C28 C29 1.539(11)
C29 H29A 0.96
C29 H29B 0.96
C29 H29C 0.96
C30 H30A 0.96
C30 H30B 0.96
C30 H30C 0.96
C31 H31A 0.96
C31 H31B 0.96
C31 H31C 0.96
C32 C33 1.509(11)
C32 H32A 0.97
C32 H32B 0.97
C33 C34 1.510(11)
C33 H33A 0.97
C33 H33B 0.97
C34 C35 1.451(14)
C34 H34A 0.97
C34 H34B 0.97
C35 H35A 0.96
C35 H35B 0.96
C35 H35C 0.96
C36 C37 1.512(10)
C36 H36A 0.97
C36 H36B 0.97
C37 C38 1.524(10)
C37 H37A 0.97
C37 H37B 0.97
C38 C39 1.503(11)
C38 H38A 0.97
C38 H38B 0.97
C39 H39A 0.96
C39 H39B 0.96
C39 H39C 0.96
C40 C41 1.515(10)
C40 H40A 0.97
C40 H40B 0.97
C41 C42 1.523(12)
C41 H41A 0.97
C41 H41B 0.97
C42 C43 1.480(13)
C42 H42A 0.97
C42 H42B 0.97
C43 H43A 0.96
C43 H43B 0.96
C43 H43C 0.96
C44 C45 1.541(14)
C44 H44A 0.97
C44 H44B 0.97
C45 C46A 1.504(16)
C45 C46B 1.518(16)
C45 H45A 0.97
C45 H45B 0.97
C46A C47A 1.423(17)
C46A H46A 0.97
C46A H46B 0.97
C47A H47A 0.96
C47A H47B 0.96
C47A H47C 0.96
C46B H46C 0.97
C46B H46D 0.97
O1 C49 1.04(2)
C49 C50 1.34(3)
C49 C48 1.64(3)
C48 H48A 0.96
C48 H48B 0.96
C48 H48C 0.96
C50 H50A 0.96
C50 H50B 0.96
C50 H50C 0.96
